data_7020765
loop_
_publ_author_name
'Barnes, Nicholas A.'
'Godfrey, Stephen M.'
'Hughes, Jill'
'Khan, Rana Z.'
'Mushtaq, Imrana'
'Ollerenshaw, Ruth T. A.'
'Pritchard, Robin G.'
'Sarwar, Shamsa'

_publ_section_title
;
 The reactions of para-halo diaryl diselenides with halogens. A structural
 investigation of the CT compound (p-FC(6)H(4))(2)Se(2)I(2), and the first
 reported &quot;RSeI(3)&quot; compound, (p-ClC(6)H(4))SeI&#x00B7;I(2),
 which contains a covalent Se-I bond.
;
_journal_issue 8
_journal_name_full 'Dalton transactions (Cambridge, England : 2003)'
_journal_page_first 2735
_journal_page_last 2744
_journal_paper_doi 10.1039/c2dt31921g
_journal_volume 42
_journal_year 2013
_chemical_compound_source 'synthesis as described'
_chemical_formula_moiety 'C24 H19 Cl1 I1 P1 Se1'
_chemical_formula_sum 'C24 H19 Cl I P Se'
_chemical_formula_weight 579.67
_space_group_IT_number 14
_symmetry_cell_setting monoclinic
_symmetry_Int_Tables_number 14
_symmetry_space_group_name_Hall '-P 2ybc'
_symmetry_space_group_name_H-M 'P 1 21/c 1'
_atom_sites_solution_hydrogens geom
_atom_sites_solution_primary direct
_atom_sites_solution_secondary difmap
_audit_conform_dict_location ftp://ftp.iucr.org/pub/cif_core.dic
_audit_conform_dict_name cif_core.dic
_audit_conform_dict_version 2.3
_audit_creation_date 2006-10-09T11:56:08-00:00
_audit_creation_method 'WinGX routine CIF_UPDATE'
_cell_angle_alpha 90
_cell_angle_beta 92.313(2)
_cell_angle_gamma 90
_cell_formula_units_Z 8
_cell_length_a 13.8863(2)
_cell_length_b 12.21130(10)
_cell_length_c 26.6853(3)
_cell_measurement_reflns_used 10384
_cell_measurement_temperature 150(2)
_cell_measurement_theta_max 27.485
_cell_measurement_theta_min 1.018
_cell_measurement_wavelength 0.71073
_cell_volume 4521.33(9)
_computing_cell_refinement 'HKL Scalepack (Otwinowski & Minor 1997)'
_computing_data_collection 'Collect (Nonius BV, 1997-2000)'
_computing_data_reduction 'HKL Denzo and Scalepack (Otwinowski & Minor 1'
_computing_molecular_graphics 'Ortep-3 for Windows (Farrugia, 1997)'
_computing_publication_material 'WinGX publication routines (Farrugia, 1999)'
_computing_structure_refinement 'SHELXL-97 (Sheldrick, 1997)'
_computing_structure_solution 'SHELXS-86 (Sheldrick, 1986)'
_diffrn_ambient_temperature 150(2)
_diffrn_detector 'CCD plate'
_diffrn_detector_area_resol_mean 9
_diffrn_measured_fraction_theta_full 0.996
_diffrn_measured_fraction_theta_max 0.996
_diffrn_measurement_device '95mm CCD camera on \k-goniostat'
_diffrn_measurement_device_type KappaCCD
_diffrn_measurement_method 'CCD rotation images, thick slices'
_diffrn_orient_matrix_type 'by Nonius Collect from scalepack cell'
_diffrn_orient_matrix_UB_11 -0.144801E-1
_diffrn_orient_matrix_UB_12 0.41824E-2
_diffrn_orient_matrix_UB_13 -0.369639E-1
_diffrn_orient_matrix_UB_21 0.691779E-1
_diffrn_orient_matrix_UB_22 -0.155054E-1
_diffrn_orient_matrix_UB_23 -0.63046E-2
_diffrn_orient_matrix_UB_31 -0.141118E-1
_diffrn_orient_matrix_UB_32 -0.803012E-1
_diffrn_orient_matrix_UB_33 -0.7078E-3
_diffrn_radiation_monochromator graphite
_diffrn_radiation_probe x-ray
_diffrn_radiation_type MoK\a
_diffrn_radiation_wavelength 0.71073
_diffrn_reflns_av_R_equivalents 0.0331
_diffrn_reflns_av_unetI/netI 0.0497
_diffrn_reflns_limit_h_max 18
_diffrn_reflns_limit_h_min -17
_diffrn_reflns_limit_k_max 15
_diffrn_reflns_limit_k_min -15
_diffrn_reflns_limit_l_max 34
_diffrn_reflns_limit_l_min -34
_diffrn_reflns_number 19317
_diffrn_reflns_reduction_process
;
Scaled and merged with SORTAV
R.H. Blessing, (1987) Cryst. Rev. 1, 3-58
R.H. Blessing, (1989) J. Appl. Cryst. 22, 396-397
;
_diffrn_reflns_theta_full 27.48
_diffrn_reflns_theta_max 27.48
_diffrn_reflns_theta_min 2.94
_diffrn_source 'Enraf Nonius FR590'
_exptl_absorpt_coefficient_mu 3.223
_exptl_absorpt_correction_T_max 0.587
_exptl_absorpt_correction_T_min 0.523
_exptl_absorpt_correction_type multi-scan
_exptl_absorpt_process_details
;
R.H. Blessing, Acta Cryst. (1995), A51, 33-38
;
_exptl_crystal_colour yellow
_exptl_crystal_density_diffrn 1.703
_exptl_crystal_density_method 'not measured'
_exptl_crystal_description cube
_exptl_crystal_F_000 2256
_exptl_crystal_size_max 0.2
_exptl_crystal_size_mid 0.2
_exptl_crystal_size_min 0.2
_refine_diff_density_max 0.59
_refine_diff_density_min -0.611
_refine_diff_density_rms 0.09
_refine_ls_extinction_method none
_refine_ls_goodness_of_fit_ref 1.059
_refine_ls_hydrogen_treatment refall
_refine_ls_matrix_type full
_refine_ls_number_parameters 657
_refine_ls_number_reflns 10310
_refine_ls_number_restraints 0
_refine_ls_restrained_S_all 1.059
_refine_ls_R_factor_all 0.0514
_refine_ls_R_factor_gt 0.0311
_refine_ls_shift/su_max 0.032
_refine_ls_shift/su_mean 0.003
_refine_ls_structure_factor_coef Fsqd
_refine_ls_weighting_details 'calc w=1/[\s^2^(Fo^2^)+(0.0277P)^2^+0.0000P] where P=(Fo^2^+2Fc^2^)/3'
_refine_ls_weighting_scheme calc
_refine_ls_wR_factor_gt 0.0624
_refine_ls_wR_factor_ref 0.0676
_reflns_number_gt 7934
_reflns_number_total 10310
_reflns_threshold_expression >2sigma(I)
_cod_data_source_file c2dt31921g.txt
_cod_data_source_block smg35b
_cod_database_code 7020765

loop_
_symmetry_equiv_pos_as_xyz
'x, y, z'
'-x, y+1/2, -z+1/2'
'-x, -y, -z'
'x, -y-1/2, z-1/2'

loop_
_atom_site_label
_atom_site_type_symbol
_atom_site_fract_x
_atom_site_fract_y
_atom_site_fract_z
_atom_site_U_iso_or_equiv
_atom_site_adp_type
_atom_site_occupancy
_atom_site_symmetry_multiplicity
_atom_site_calc_flag
C1 C 1.1360(2) 0.6119(2) 0.41850(11) 0.0283(6) Uani 1 1 d
C2 C 1.1098(2) 0.5229(3) 0.44771(13) 0.0410(8) Uani 1 1 d
C3 C 1.0455(3) 0.4457(3) 0.42834(15) 0.0529(10) Uani 1 1 d
C4 C 1.0081(3) 0.4571(3) 0.37973(15) 0.0505(10) Uani 1 1 d
C5 C 1.0317(2) 0.5462(3) 0.35120(14) 0.0431(9) Uani 1 1 d
C6 C 1.0947(2) 0.6239(3) 0.37042(12) 0.0368(8) Uani 1 1 d
C7 C 1.2490(2) 0.6878(2) 0.50825(10) 0.0287(6) Uani 1 1 d
C8 C 1.3220(2) 0.6154(2) 0.52356(12) 0.0339(7) Uani 1 1 d
C9 C 1.3402(3) 0.5954(3) 0.57370(12) 0.0392(8) Uani 1 1 d
C10 C 1.2874(3) 0.6475(3) 0.60918(13) 0.0448(9) Uani 1 1 d
C11 C 1.2155(3) 0.7192(3) 0.59440(13) 0.0444(9) Uani 1 1 d
C12 C 1.1954(2) 0.7393(3) 0.54445(12) 0.0361(7) Uani 1 1 d
C13 C 1.3349(2) 0.6961(2) 0.41110(10) 0.0294(6) Uani 1 1 d
C14 C 1.3422(2) 0.6296(3) 0.36950(12) 0.0374(8) Uani 1 1 d
C15 C 1.4284(2) 0.6203(3) 0.34580(13) 0.0448(9) Uani 1 1 d
C16 C 1.5075(3) 0.6770(3) 0.36426(14) 0.0483(9) Uani 1 1 d
C17 C 1.5019(3) 0.7420(3) 0.40603(15) 0.0521(10) Uani 1 1 d
C18 C 1.4161(2) 0.7520(3) 0.42961(13) 0.0434(8) Uani 1 1 d
C19 C 1.2612(2) 0.9581(2) 0.43124(11) 0.0302(7) Uani 1 1 d
C20 C 1.2948(2) 1.0025(3) 0.47679(13) 0.0391(8) Uani 1 1 d
C21 C 1.3789(3) 1.0635(3) 0.47815(14) 0.0457(9) Uani 1 1 d
C22 C 1.4287(2) 1.0786(3) 0.43555(12) 0.0391(8) Uani 1 1 d
C23 C 1.3959(2) 1.0355(3) 0.39044(13) 0.0402(8) Uani 1 1 d
C24 C 1.3120(2) 0.9754(3) 0.38831(12) 0.0372(8) Uani 1 1 d
C25 C 0.8346(2) 0.7713(2) 0.37056(10) 0.0296(7) Uani 1 1 d
C26 C 0.7984(3) 0.6783(3) 0.39055(13) 0.0557(11) Uani 1 1 d
C27 C 0.8027(4) 0.6624(4) 0.44189(15) 0.0765(16) Uani 1 1 d
C28 C 0.8448(3) 0.7396(3) 0.47327(14) 0.0530(10) Uani 1 1 d
C29 C 0.8838(3) 0.8313(3) 0.45318(12) 0.0477(9) Uani 1 1 d
C30 C 0.8776(3) 0.8487(3) 0.40237(12) 0.0438(9) Uani 1 1 d
C31 C 0.94277(19) 0.8155(2) 0.27905(10) 0.0256(6) Uani 1 1 d
C32 C 0.9771(2) 0.7392(3) 0.24562(11) 0.0318(7) Uani 1 1 d
C33 C 1.0670(2) 0.7518(3) 0.22630(12) 0.0391(8) Uani 1 1 d
C34 C 1.1246(2) 0.8386(3) 0.24171(12) 0.0375(8) Uani 1 1 d
C35 C 1.0918(2) 0.9136(3) 0.27545(12) 0.0355(8) Uani 1 1 d
C36 C 1.0011(2) 0.9032(2) 0.29384(11) 0.0309(7) Uani 1 1 d
C37 C 0.7638(2) 0.9299(2) 0.29710(11) 0.0304(7) Uani 1 1 d
C38 C 0.7844(3) 1.0002(3) 0.25786(13) 0.0404(8) Uani 1 1 d
C39 C 0.7351(3) 1.0986(3) 0.25341(17) 0.0558(11) Uani 1 1 d
C40 C 0.6659(3) 1.1259(3) 0.2859(2) 0.0666(14) Uani 1 1 d
C41 C 0.6444(3) 1.0558(4) 0.3233(2) 0.0725(15) Uani 1 1 d
C42 C 0.6929(3) 0.9577(3) 0.32924(17) 0.0544(10) Uani 1 1 d
C43 C 0.7048(2) 0.7333(2) 0.20836(10) 0.0268(6) Uani 1 1 d
C44 C 0.7661(2) 0.7264(3) 0.16882(11) 0.0343(7) Uani 1 1 d
C45 C 0.7402(2) 0.7747(3) 0.12336(13) 0.0399(8) Uani 1 1 d
C46 C 0.6528(2) 0.8274(2) 0.11796(11) 0.0382(8) Uani 1 1 d
C47 C 0.5916(3) 0.8337(3) 0.15711(13) 0.0417(8) Uani 1 1 d
C48 C 0.6174(2) 0.7870(2) 0.20250(12) 0.0348(7) Uani 1 1 d
P1 P 1.22255(5) 0.71115(6) 0.44239(3) 0.02758(17) Uani 1 1 d
P2 P 0.82476(5) 0.80141(6) 0.30433(3) 0.02590(16) Uani 1 1 d
Cl1 Cl 1.53524(7) 1.15359(8) 0.43843(4) 0.0630(3) Uani 1 1 d
Cl2 Cl 0.61968(7) 0.88550(7) 0.06002(3) 0.0583(3) Uani 1 1 d
Se1 Se 1.14631(2) 0.87161(2) 0.427458(11) 0.03024(8) Uani 1 1 d
Se2 Se 0.73801(2) 0.66103(2) 0.271189(10) 0.02639(7) Uani 1 1 d
I1 I 1.027007(14) 1.112399(15) 0.405503(7) 0.03030(6) Uani 1 1 d
I2 I 0.602610(13) 0.443850(15) 0.248996(7) 0.03269(6) Uani 1 1 d
H2 H 1.138(2) 0.514(3) 0.4779(12) 0.047(10) Uiso 1 1 d
H3 H 1.027(2) 0.388(3) 0.4494(12) 0.052(10) Uiso 1 1 d
H4 H 0.963(2) 0.407(3) 0.3677(12) 0.052(10) Uiso 1 1 d
H5 H 1.005(2) 0.554(2) 0.3219(12) 0.043(10) Uiso 1 1 d
H6 H 1.115(2) 0.684(2) 0.3532(11) 0.034(8) Uiso 1 1 d
H8 H 1.3597(19) 0.582(2) 0.5012(10) 0.030(8) Uiso 1 1 d
H9 H 1.391(2) 0.546(3) 0.5858(11) 0.048(10) Uiso 1 1 d
H10 H 1.298(2) 0.634(3) 0.6405(12) 0.048(10) Uiso 1 1 d
H11 H 1.177(2) 0.750(2) 0.6175(11) 0.037(9) Uiso 1 1 d
H12 H 1.1514(18) 0.785(2) 0.5347(9) 0.018(7) Uiso 1 1 d
H14 H 1.283(2) 0.588(3) 0.3604(11) 0.050(10) Uiso 1 1 d
H15 H 1.433(2) 0.567(3) 0.3148(13) 0.069(11) Uiso 1 1 d
H16 H 1.563(2) 0.669(3) 0.3491(12) 0.049(10) Uiso 1 1 d
H17 H 1.558(3) 0.781(3) 0.4204(14) 0.088(14) Uiso 1 1 d
H18 H 1.408(2) 0.799(3) 0.4566(13) 0.059(11) Uiso 1 1 d
H20 H 1.257(2) 0.990(2) 0.5054(11) 0.037(9) Uiso 1 1 d
H21 H 1.399(2) 1.086(3) 0.5067(12) 0.047(10) Uiso 1 1 d
H23 H 1.426(2) 1.047(3) 0.3613(12) 0.050(10) Uiso 1 1 d
H24 H 1.289(2) 0.941(2) 0.3577(11) 0.036(8) Uiso 1 1 d
H26 H 0.773(3) 0.626(3) 0.3717(13) 0.069(12) Uiso 1 1 d
H27 H 0.777(3) 0.604(3) 0.4536(15) 0.088(15) Uiso 1 1 d
H28 H 0.845(2) 0.731(2) 0.5069(11) 0.046(10) Uiso 1 1 d
H29 H 0.909(3) 0.884(3) 0.4728(13) 0.057(11) Uiso 1 1 d
H30 H 0.896(2) 0.911(3) 0.3899(12) 0.050(10) Uiso 1 1 d
H32 H 0.938(2) 0.681(2) 0.2369(10) 0.037(9) Uiso 1 1 d
H33 H 1.085(2) 0.704(3) 0.2066(12) 0.044(10) Uiso 1 1 d
H34 H 1.182(2) 0.847(2) 0.2298(10) 0.031(8) Uiso 1 1 d
H35 H 1.127(2) 0.963(3) 0.2869(12) 0.044(10) Uiso 1 1 d
H36 H 0.9815(18) 0.959(2) 0.3166(10) 0.025(7) Uiso 1 1 d
H38 H 0.835(2) 0.978(2) 0.2357(11) 0.040(9) Uiso 1 1 d
H39 H 0.753(2) 1.148(3) 0.2266(12) 0.053(10) Uiso 1 1 d
H40 H 0.634(2) 1.196(3) 0.2819(11) 0.049(9) Uiso 1 1 d
H41 H 0.594(3) 1.068(4) 0.3413(17) 0.098(17) Uiso 1 1 d
H42 H 0.680(3) 0.914(3) 0.3517(13) 0.058(13) Uiso 1 1 d
H44 H 0.827(2) 0.695(2) 0.1708(11) 0.045(9) Uiso 1 1 d
H45 H 0.782(2) 0.772(2) 0.0949(11) 0.037(8) Uiso 1 1 d
H47 H 0.538(2) 0.868(3) 0.1539(12) 0.047(10) Uiso 1 1 d
H48 H 0.5801(18) 0.7903(19) 0.2282(9) 0.015(7) Uiso 1 1 d

loop_
_atom_site_aniso_label
_atom_site_aniso_U_11
_atom_site_aniso_U_22
_atom_site_aniso_U_33
_atom_site_aniso_U_23
_atom_site_aniso_U_13
_atom_site_aniso_U_12
C1 0.0266(15) 0.0268(16) 0.0317(16) -0.0043(12) 0.0032(13) -0.0023(12)
C2 0.044(2) 0.0354(19) 0.043(2) 0.0063(15) -0.0068(17) -0.0085(16)
C3 0.064(3) 0.033(2) 0.061(3) 0.0059(18) -0.008(2) -0.0162(18)
C4 0.048(2) 0.036(2) 0.066(3) -0.0075(18) -0.0097(19) -0.0088(17)
C5 0.042(2) 0.047(2) 0.039(2) -0.0022(17) -0.0092(17) -0.0064(17)
C6 0.0366(18) 0.0385(19) 0.0351(19) 0.0013(15) 0.0014(15) -0.0050(15)
C7 0.0295(16) 0.0275(15) 0.0290(16) 0.0007(12) 0.0003(13) -0.0062(13)
C8 0.0339(18) 0.0352(18) 0.0325(18) -0.0056(14) 0.0008(15) 0.0015(14)
C9 0.042(2) 0.0347(18) 0.040(2) 0.0047(15) -0.0094(16) -0.0026(16)
C10 0.047(2) 0.059(2) 0.0286(19) 0.0066(17) -0.0025(17) -0.0142(18)
C11 0.046(2) 0.058(2) 0.0301(19) 0.0012(16) 0.0112(16) 0.0037(18)
C12 0.0320(18) 0.0404(19) 0.0365(19) 0.0033(15) 0.0069(15) 0.0090(15)
C13 0.0313(16) 0.0303(16) 0.0268(16) 0.0030(12) 0.0043(13) 0.0017(13)
C14 0.0336(18) 0.045(2) 0.0340(18) -0.0045(15) 0.0030(15) 0.0007(15)
C15 0.042(2) 0.057(2) 0.037(2) -0.0047(17) 0.0096(16) 0.0096(18)
C16 0.038(2) 0.060(2) 0.048(2) 0.0016(18) 0.0190(18) 0.0056(18)
C17 0.033(2) 0.059(2) 0.065(3) -0.016(2) 0.0151(18) -0.0090(18)
C18 0.0377(19) 0.046(2) 0.047(2) -0.0161(17) 0.0101(16) -0.0057(16)
C19 0.0356(17) 0.0218(15) 0.0330(17) -0.0008(12) 0.0000(14) -0.0022(13)
C20 0.047(2) 0.0355(19) 0.0347(19) -0.0037(15) 0.0026(16) -0.0035(16)
C21 0.058(2) 0.040(2) 0.038(2) -0.0057(16) -0.0128(18) -0.0110(17)
C22 0.0395(19) 0.0340(17) 0.043(2) 0.0078(15) -0.0090(16) -0.0105(15)
C23 0.043(2) 0.043(2) 0.034(2) 0.0083(15) -0.0012(16) -0.0116(16)
C24 0.0435(19) 0.0379(18) 0.0297(18) 0.0034(14) -0.0041(15) -0.0095(15)
C25 0.0286(16) 0.0336(17) 0.0269(16) -0.0002(13) 0.0049(13) -0.0051(13)
C26 0.091(3) 0.043(2) 0.032(2) 0.0026(16) -0.014(2) -0.026(2)
C27 0.131(4) 0.057(3) 0.039(2) 0.022(2) -0.023(2) -0.046(3)
C28 0.068(3) 0.063(3) 0.0277(19) 0.0065(18) -0.0085(18) -0.011(2)
C29 0.054(2) 0.061(2) 0.0273(18) -0.0080(17) 0.0025(16) -0.0223(19)
C30 0.056(2) 0.048(2) 0.0278(18) -0.0050(16) 0.0048(16) -0.0249(18)
C31 0.0244(15) 0.0272(15) 0.0251(15) -0.0004(12) -0.0013(12) -0.0032(12)
C32 0.0278(16) 0.0366(18) 0.0308(17) -0.0051(14) -0.0006(13) -0.0037(14)
C33 0.0310(18) 0.053(2) 0.0332(19) -0.0080(16) 0.0035(15) 0.0016(16)
C34 0.0249(17) 0.053(2) 0.0349(19) 0.0090(16) 0.0019(14) -0.0017(16)
C35 0.0342(18) 0.0376(19) 0.0344(18) 0.0042(15) -0.0034(15) -0.0101(15)
C36 0.0328(17) 0.0320(17) 0.0278(17) -0.0006(13) 0.0015(14) -0.0043(14)
C37 0.0273(16) 0.0243(15) 0.0395(18) -0.0074(13) -0.0005(14) -0.0032(13)
C38 0.042(2) 0.0354(19) 0.043(2) 0.0002(16) -0.0082(17) 0.0018(16)
C39 0.060(3) 0.037(2) 0.069(3) 0.008(2) -0.027(2) -0.004(2)
C40 0.050(3) 0.031(2) 0.116(4) -0.016(2) -0.035(3) 0.011(2)
C41 0.041(2) 0.055(3) 0.123(5) -0.025(3) 0.013(3) 0.011(2)
C42 0.042(2) 0.043(2) 0.079(3) -0.005(2) 0.013(2) 0.0008(18)
C43 0.0274(15) 0.0245(15) 0.0282(16) -0.0023(12) -0.0017(12) -0.0032(12)
C44 0.0286(17) 0.0433(19) 0.0310(18) -0.0034(14) 0.0032(14) 0.0047(15)
C45 0.0384(19) 0.049(2) 0.0330(19) -0.0004(15) 0.0094(16) -0.0011(16)
C46 0.047(2) 0.0334(18) 0.0338(18) 0.0056(14) -0.0007(15) 0.0052(15)
C47 0.039(2) 0.040(2) 0.046(2) 0.0060(16) -0.0003(17) 0.0116(16)
C48 0.0334(18) 0.0377(18) 0.0341(19) -0.0006(14) 0.0109(15) 0.0049(14)
P1 0.0290(4) 0.0261(4) 0.0279(4) -0.0002(3) 0.0034(3) -0.0018(3)
P2 0.0270(4) 0.0253(4) 0.0255(4) -0.0029(3) 0.0021(3) -0.0047(3)
Cl1 0.0567(6) 0.0639(6) 0.0667(6) 0.0122(5) -0.0198(5) -0.0316(5)
Cl2 0.0740(7) 0.0569(6) 0.0438(5) 0.0191(4) -0.0007(5) 0.0092(5)
Se1 0.03054(16) 0.02773(16) 0.03255(17) 0.00206(12) 0.00235(13) -0.00163(13)
Se2 0.02647(15) 0.02615(15) 0.02658(15) -0.00359(12) 0.00174(12) -0.00349(12)
I1 0.03291(11) 0.02767(11) 0.03039(11) -0.00301(8) 0.00209(8) -0.00259(8)
I2 0.02967(11) 0.03199(11) 0.03629(12) -0.00061(8) 0.00011(9) -0.00512(8)

loop_
_atom_type_symbol
_atom_type_description
_atom_type_scat_dispersion_real
_atom_type_scat_dispersion_imag
_atom_type_scat_source
C C 0.0033 0.0016 'International Tables Vol C Tables 4.2.6.8 and 6.1.1.4'
H H 0 0 'International Tables Vol C Tables 4.2.6.8 and 6.1.1.4'
P P 0.1023 0.0942 'International Tables Vol C Tables 4.2.6.8 and 6.1.1.4'
Cl Cl 0.1484 0.1585 'International Tables Vol C Tables 4.2.6.8 and 6.1.1.4'
Se Se -0.0929 2.2259 'International Tables Vol C Tables 4.2.6.8 and 6.1.1.4'
I I -0.4742 1.8119 'International Tables Vol C Tables 4.2.6.8 and 6.1.1.4'

loop_
_geom_angle_atom_site_label_1
_geom_angle_atom_site_label_2
_geom_angle_atom_site_label_3
_geom_angle
C6 C1 C2 119.4(3)
C6 C1 P1 119.9(2)
C2 C1 P1 120.7(2)
C3 C2 C1 120.0(3)
C3 C2 H2 120(2)
C1 C2 H2 119(2)
C2 C3 C4 119.5(3)
C2 C3 H3 118(2)
C4 C3 H3 122(2)
C5 C4 C3 120.6(3)
C5 C4 H4 120(2)
C3 C4 H4 119(2)
C6 C5 C4 120.1(3)
C6 C5 H5 121(2)
C4 C5 H5 119(2)
C5 C6 C1 120.2(3)
C5 C6 H6 124.4(18)
C1 C6 H6 115.4(18)
C12 C7 C8 119.1(3)
C12 C7 P1 120.7(2)
C8 C7 P1 120.2(2)
C9 C8 C7 120.1(3)
C9 C8 H8 118.3(18)
C7 C8 H8 121.5(18)
C8 C9 C10 120.4(3)
C8 C9 H9 122.4(19)
C10 C9 H9 117.2(18)
C11 C10 C9 119.9(3)
C11 C10 H10 119(2)
C9 C10 H10 121(2)
C12 C11 C10 120.6(3)
C12 C11 H11 118.8(19)
C10 C11 H11 120.5(19)
C11 C12 C7 120.0(3)
C11 C12 H12 121.6(17)
C7 C12 H12 118.4(17)
C14 C13 C18 119.3(3)
C14 C13 P1 121.5(2)
C18 C13 P1 119.2(2)
C15 C14 C13 120.6(3)
C15 C14 H14 124.7(19)
C13 C14 H14 114.6(19)
C16 C15 C14 119.4(3)
C16 C15 H15 120.8(19)
C14 C15 H15 120(2)
C17 C16 C15 120.8(3)
C17 C16 H16 121(2)
C15 C16 H16 119(2)
C16 C17 C18 120.1(3)
C16 C17 H17 122(2)
C18 C17 H17 118(2)
C17 C18 C13 119.9(3)
C17 C18 H18 123(2)
C13 C18 H18 117(2)
C24 C19 C20 119.8(3)
C24 C19 Se1 119.5(2)
C20 C19 Se1 120.7(2)
C21 C20 C19 119.0(3)
C21 C20 H20 123.6(18)
C19 C20 H20 117.4(18)
C22 C21 C20 120.4(3)
C22 C21 H21 123(2)
C20 C21 H21 116(2)
C21 C22 C23 121.0(3)
C21 C22 Cl1 119.5(2)
C23 C22 Cl1 119.5(3)
C22 C23 C24 119.4(3)
C22 C23 H23 123(2)
C24 C23 H23 117(2)
C23 C24 C19 120.4(3)
C23 C24 H24 121.0(18)
C19 C24 H24 118.5(18)
C26 C25 C30 119.0(3)
C26 C25 P2 122.6(2)
C30 C25 P2 118.3(2)
C25 C26 C27 120.3(3)
C25 C26 H26 122(2)
C27 C26 H26 118(2)
C28 C27 C26 120.5(4)
C28 C27 H27 121(3)
C26 C27 H27 118(3)
C29 C28 C27 119.3(3)
C29 C28 H28 120(2)
C27 C28 H28 120(2)
C28 C29 C30 120.4(3)
C28 C29 H29 121(2)
C30 C29 H29 119(2)
C29 C30 C25 120.5(3)
C29 C30 H30 120(2)
C25 C30 H30 119(2)
C32 C31 C36 119.3(3)
C32 C31 P2 121.1(2)
C36 C31 P2 119.6(2)
C33 C32 C31 120.3(3)
C33 C32 H32 121.4(19)
C31 C32 H32 118.3(19)
C32 C33 C34 119.8(3)
C32 C33 H33 117(2)
C34 C33 H33 123(2)
C35 C34 C33 120.2(3)
C35 C34 H34 119.3(19)
C33 C34 H34 120.5(19)
C34 C35 C36 120.2(3)
C34 C35 H35 122(2)
C36 C35 H35 118(2)
C35 C36 C31 120.1(3)
C35 C36 H36 116.5(16)
C31 C36 H36 123.4(16)
C42 C37 C38 119.4(3)
C42 C37 P2 119.8(3)
C38 C37 P2 120.7(2)
C39 C38 C37 118.9(4)
C39 C38 H38 124.0(18)
C37 C38 H38 117.0(18)
C40 C39 C38 121.1(4)
C40 C39 H39 122(2)
C38 C39 H39 117(2)
C41 C40 C39 119.7(4)
C41 C40 H40 121.9(19)
C39 C40 H40 118(2)
C40 C41 C42 120.7(4)
C40 C41 H41 120(3)
C42 C41 H41 119(3)
C37 C42 C41 120.1(4)
C37 C42 H42 118(3)
C41 C42 H42 122(3)
C48 C43 C44 120.4(3)
C48 C43 Se2 119.5(2)
C44 C43 Se2 120.0(2)
C45 C44 C43 119.7(3)
C45 C44 H44 115.5(19)
C43 C44 H44 124.6(19)
C46 C45 C44 119.2(3)
C46 C45 H45 119.0(17)
C44 C45 H45 121.8(17)
C47 C46 C45 121.0(3)
C47 C46 Cl2 120.1(2)
C45 C46 Cl2 118.8(3)
C48 C47 C46 120.0(3)
C48 C47 H47 119(2)
C46 C47 H47 121(2)
C47 C48 C43 119.6(3)
C47 C48 H48 121.9(16)
C43 C48 H48 118.5(16)
C7 P1 C1 110.13(13)
C7 P1 C13 106.75(13)
C1 P1 C13 110.10(13)
C7 P1 Se1 112.66(10)
C1 P1 Se1 102.70(9)
C13 P1 Se1 114.48(9)
C37 P2 C31 107.99(13)
C37 P2 C25 107.51(14)
C31 P2 C25 110.54(13)
C37 P2 Se2 112.43(9)
C31 P2 Se2 113.85(9)
C25 P2 Se2 104.33(9)
C19 Se1 P1 94.93(9)
C43 Se2 P2 95.64(8)

loop_
_geom_bond_atom_site_label_1
_geom_bond_atom_site_label_2
_geom_bond_distance
C1 C6 1.392(4)
C1 C2 1.394(4)
C1 P1 1.806(3)
C2 C3 1.384(5)
C2 H2 0.89(3)
C3 C4 1.385(5)
C3 H3 0.94(3)
C4 C5 1.376(5)
C4 H4 0.92(3)
C5 C6 1.376(4)
C5 H5 0.86(3)
C6 H6 0.91(3)
C7 C12 1.393(4)
C7 C8 1.394(4)
C7 P1 1.804(3)
C8 C9 1.373(4)
C8 H8 0.91(3)
C9 C10 1.376(5)
C9 H9 0.98(3)
C10 C11 1.375(5)
C10 H10 0.86(3)
C11 C12 1.373(4)
C11 H11 0.91(3)
C12 H12 0.86(2)
C13 C14 1.383(4)
C13 C18 1.390(4)
C13 P1 1.809(3)
C14 C15 1.380(4)
C14 H14 0.99(3)
C15 C16 1.374(5)
C15 H15 1.06(4)
C16 C17 1.373(5)
C16 H16 0.89(3)
C17 C18 1.376(4)
C17 H17 0.98(4)
C18 H18 0.93(3)
C19 C24 1.386(4)
C19 C20 1.394(4)
C19 Se1 1.912(3)
C20 C21 1.385(5)
C20 H20 0.95(3)
C21 C22 1.367(5)
C21 H21 0.84(3)
C22 C23 1.374(4)
C22 Cl1 1.739(3)
C23 C24 1.376(4)
C23 H23 0.91(3)
C24 H24 0.96(3)
C25 C26 1.360(4)
C25 C30 1.389(4)
C25 P2 1.805(3)
C26 C27 1.382(5)
C26 H26 0.87(4)
C27 C28 1.376(5)
C27 H27 0.86(4)
C28 C29 1.363(5)
C28 H28 0.90(3)
C29 C30 1.372(4)
C29 H29 0.89(3)
C30 H30 0.87(3)
C31 C32 1.387(4)
C31 C36 1.390(4)
C31 P2 1.805(3)
C32 C33 1.379(4)
C32 H32 0.91(3)
C33 C34 1.381(5)
C33 H33 0.83(3)
C34 C35 1.375(5)
C34 H34 0.87(3)
C35 C36 1.377(4)
C35 H35 0.83(3)
C36 H36 0.96(3)
C37 C42 1.374(5)
C37 C38 1.393(4)
C37 P2 1.789(3)
C38 C39 1.386(5)
C38 H38 0.98(3)
C39 C40 1.362(6)
C39 H39 0.98(3)
C40 C41 1.358(7)
C40 H40 0.97(3)
C41 C42 1.380(6)
C41 H41 0.88(5)
C42 H42 0.83(3)
C43 C48 1.382(4)
C43 C44 1.385(4)
C43 Se2 1.934(3)
C44 C45 1.384(4)
C44 H44 0.93(3)
C45 C46 1.377(4)
C45 H45 0.97(3)
C46 C47 1.374(5)
C46 Cl2 1.746(3)
C47 C48 1.373(4)
C47 H47 0.86(3)
C48 H48 0.88(2)
P1 Se1 2.2549(8)
P2 Se2 2.2552(7)

loop_
_geom_torsion_atom_site_label_1
_geom_torsion_atom_site_label_2
_geom_torsion_atom_site_label_3
_geom_torsion_atom_site_label_4
_geom_torsion
C6 C1 C2 C3 2.0(5)
P1 C1 C2 C3 -178.1(3)
C1 C2 C3 C4 0.4(6)
C2 C3 C4 C5 -2.1(6)
C3 C4 C5 C6 1.4(6)
C4 C5 C6 C1 1.0(5)
C2 C1 C6 C5 -2.7(5)
P1 C1 C6 C5 177.3(3)
C12 C7 C8 C9 0.3(4)
P1 C7 C8 C9 -178.1(2)
C7 C8 C9 C10 -0.9(5)
C8 C9 C10 C11 0.6(5)
C9 C10 C11 C12 0.2(5)
C10 C11 C12 C7 -0.7(5)
C8 C7 C12 C11 0.5(5)
P1 C7 C12 C11 178.9(3)
C18 C13 C14 C15 -1.5(5)
P1 C13 C14 C15 179.2(2)
C13 C14 C15 C16 0.8(5)
C14 C15 C16 C17 0.4(6)
C15 C16 C17 C18 -0.8(6)
C16 C17 C18 C13 0.1(6)
C14 C13 C18 C17 1.0(5)
P1 C13 C18 C17 -179.6(3)
C24 C19 C20 C21 0.0(5)
Se1 C19 C20 C21 179.2(2)
C19 C20 C21 C22 -0.8(5)
C20 C21 C22 C23 1.2(5)
C20 C21 C22 Cl1 -178.9(3)
C21 C22 C23 C24 -0.6(5)
Cl1 C22 C23 C24 179.4(3)
C22 C23 C24 C19 -0.2(5)
C20 C19 C24 C23 0.5(5)
Se1 C19 C24 C23 -178.7(2)
C30 C25 C26 C27 1.3(6)
P2 C25 C26 C27 -176.0(4)
C25 C26 C27 C28 -1.0(8)
C26 C27 C28 C29 -1.0(7)
C27 C28 C29 C30 2.6(6)
C28 C29 C30 C25 -2.3(6)
C26 C25 C30 C29 0.3(5)
P2 C25 C30 C29 177.7(3)
C36 C31 C32 C33 -1.7(4)
P2 C31 C32 C33 179.3(2)
C31 C32 C33 C34 2.4(5)
C32 C33 C34 C35 -1.3(5)
C33 C34 C35 C36 -0.5(5)
C34 C35 C36 C31 1.2(5)
C32 C31 C36 C35 -0.1(4)
P2 C31 C36 C35 178.9(2)
C42 C37 C38 C39 2.4(5)
P2 C37 C38 C39 179.6(2)
C37 C38 C39 C40 -1.5(5)
C38 C39 C40 C41 -0.1(6)
C39 C40 C41 C42 0.9(6)
C38 C37 C42 C41 -1.7(5)
P2 C37 C42 C41 -178.8(3)
C40 C41 C42 C37 0.0(6)
C48 C43 C44 C45 0.7(4)
Se2 C43 C44 C45 177.5(2)
C43 C44 C45 C46 -1.1(5)
C44 C45 C46 C47 0.8(5)
C44 C45 C46 Cl2 -178.6(2)
C45 C46 C47 C48 0.0(5)
Cl2 C46 C47 C48 179.4(3)
C46 C47 C48 C43 -0.4(5)
C44 C43 C48 C47 0.1(5)
Se2 C43 C48 C47 -176.8(2)
C12 C7 P1 C1 -90.4(3)
C8 C7 P1 C1 88.0(3)
C12 C7 P1 C13 150.1(2)
C8 C7 P1 C13 -31.5(3)
C12 C7 P1 Se1 23.6(3)
C8 C7 P1 Se1 -158.0(2)
C6 C1 P1 C7 170.8(2)
C2 C1 P1 C7 -9.2(3)
C6 C1 P1 C13 -71.8(3)
C2 C1 P1 C13 108.2(3)
C6 C1 P1 Se1 50.6(3)
C2 C1 P1 Se1 -129.4(2)
C14 C13 P1 C7 129.6(3)
C18 C13 P1 C7 -49.8(3)
C14 C13 P1 C1 10.0(3)
C18 C13 P1 C1 -169.3(2)
C14 C13 P1 Se1 -105.0(2)
C18 C13 P1 Se1 75.6(3)
C42 C37 P2 C31 -153.8(3)
C38 C37 P2 C31 29.1(3)
C42 C37 P2 C25 -34.5(3)
C38 C37 P2 C25 148.4(2)
C42 C37 P2 Se2 79.8(3)
C38 C37 P2 Se2 -97.3(2)
C32 C31 P2 C37 -130.9(2)
C36 C31 P2 C37 50.1(3)
C32 C31 P2 C25 111.8(2)
C36 C31 P2 C25 -67.2(3)
C32 C31 P2 Se2 -5.3(3)
C36 C31 P2 Se2 175.72(19)
C26 C25 P2 C37 122.5(3)
C30 C25 P2 C37 -54.8(3)
C26 C25 P2 C31 -119.9(3)
C30 C25 P2 C31 62.8(3)
C26 C25 P2 Se2 2.9(3)
C30 C25 P2 Se2 -174.4(2)
C24 C19 Se1 P1 89.0(2)
C20 C19 Se1 P1 -90.1(2)
C7 P1 Se1 C19 81.64(13)
C1 P1 Se1 C19 -159.90(13)
C13 P1 Se1 C19 -40.59(14)
C48 C43 Se2 P2 -95.8(2)
C44 C43 Se2 P2 87.4(2)
C37 P2 Se2 C43 47.10(14)
C31 P2 Se2 C43 -76.11(13)
C25 P2 Se2 C43 163.29(13)
